data_2005397
loop_
_publ_author_name
'Lis, T.'

_publ_section_title
;
 Ammonium Salts of Phosphoglycolic Acid (H~3~PG): NH~4~. H~2~PG,
 3NH~4~. H~2~PG. HPG, 2NH~4~. HPG and 3NH~4~.PG.H~2~O at 150K
;
_journal_issue 9
_journal_name_full 'Acta Crystallographica Section C'
_journal_page_first 2326
_journal_page_last 2332
_journal_paper_doi 10.1107/S0108270196002624
_journal_volume 52
_journal_year 1996
_chemical_formula_moiety '3N H4 +,C2 H3 O6 P1 2-,C2 H4 O6 P1 -'
_chemical_formula_sum 'C4 H19 N3 O12 P2'
_chemical_formula_weight 363.16
_chemical_name_systematic
;
triammonium bis(phosphoglycolate)
;
_space_group_IT_number 15
_symmetry_cell_setting monoclinic
_symmetry_space_group_name_Hall '-C 2yc'
_symmetry_space_group_name_H-M 'C 1 2/c 1'
_cell_angle_alpha 90.
_cell_angle_beta 93.18(3)
_cell_angle_gamma 90.
_cell_formula_units_Z 8
_cell_length_a 17.732(6)
_cell_length_b 9.626(4)
_cell_length_c 16.628(6)
_cell_measurement_reflns_used 40
_cell_measurement_temperature 150(2)
_cell_measurement_theta_max 15
_cell_measurement_theta_min 10
_cell_volume 2833.8(18)
_computing_cell_refinement 'KM4 Software'
_computing_data_collection 'KM4 Software (Kumar Diffraction, 1989)'
_computing_data_reduction 'KM4 Software'
_computing_molecular_graphics 'ORTEPII (Johnson, 1976)'
_computing_structure_refinement 'SHELXL93 (Sheldrick, 1993)'
_computing_structure_solution 'SHELXS86 (Sheldrick, 1985)'
_diffrn_ambient_temperature 150(2)
_diffrn_measurement_device 'Kuma KM4 computer-controlled four-circle \w/2\q diffractometer'
_diffrn_measurement_method \w/2\q
_diffrn_radiation_monochromator graphite
_diffrn_radiation_source 'fine-focus sealed tube'
_diffrn_radiation_type MoK\a
_diffrn_radiation_wavelength 0.71073
_diffrn_reflns_av_R_equivalents 0.0293
_diffrn_reflns_av_sigmaI/netI 0.0330
_diffrn_reflns_limit_h_max 15
_diffrn_reflns_limit_h_min 0
_diffrn_reflns_limit_k_max 13
_diffrn_reflns_limit_k_min 0
_diffrn_reflns_limit_l_max 23
_diffrn_reflns_limit_l_min -23
_diffrn_reflns_number 3369
_diffrn_reflns_theta_max 30
_diffrn_reflns_theta_min 2
_diffrn_standards_decay_% 2
_diffrn_standards_interval_count 100
_diffrn_standards_number 3
_exptl_absorpt_coefficient_mu 0.375
_exptl_absorpt_correction_type none
_exptl_crystal_colour colourless
_exptl_crystal_density_diffrn 1.702(2)
_exptl_crystal_density_meas 1.665
_exptl_crystal_density_method 'flotation in CCl~4~/1,2-dibromethane at room temperature'
_exptl_crystal_description irregular
_exptl_crystal_F_000 1520
_exptl_crystal_size_max 0.3
_exptl_crystal_size_mid 0.3
_exptl_crystal_size_min 0.3
_refine_diff_density_max 0.53
_refine_diff_density_min -0.45
_refine_ls_extinction_method none
_refine_ls_goodness_of_fit_all 1.018
_refine_ls_goodness_of_fit_obs 1.071
_refine_ls_hydrogen_treatment refall
_refine_ls_matrix_type full
_refine_ls_number_parameters 271
_refine_ls_number_reflns 3262
_refine_ls_number_restraints 0
_refine_ls_R_factor_all 0.0606
_refine_ls_R_factor_obs 0.0297
_refine_ls_shift/esd_max -0.185
_refine_ls_shift/esd_mean 0.017
_refine_ls_structure_factor_coef Fsqd
_refine_ls_weighting_details 'w = 1/[\s^2^(Fo^2^)+(0.06P)^2^+1.5P] where P=(Fo^2^+2Fc^2^)/3'
_refine_ls_weighting_scheme calc
_refine_ls_wR_factor_all 0.0922
_refine_ls_wR_factor_obs 0.0807
_reflns_number_observed 2336
_reflns_number_total 3262
_reflns_observed_criterion >2sigma(I)
_cod_data_source_file mu1249.cif
_cod_data_source_block II
_cod_depositor_comments
;
The following automatic conversions were performed:

'_refine_ls_weighting_scheme' value 'calc w =
1/[\s^2^(Fo^2^)+(0.06P)^2^+1.5P] where P=(Fo^2^+2Fc^2^)/3' was
changed to 'calc'. New tag '_refine_ls_weighting_details' was
created. The value of the new tag was set to 'w =
1/[\s^2^(Fo^2^)+(0.06P)^2^+1.5P] where P=(Fo^2^+2Fc^2^)/3'.

Automatic conversion script
Id: cif_fix_values 3143 2015-03-26 13:38:13Z robertas 
;
_cod_original_cell_volume 2834(2)
_cod_original_sg_symbol_H-M 'C 2/c'
_cod_database_code 2005397

loop_
_symmetry_equiv_pos_as_xyz
'x, y, z'
'-x, y, -z+1/2'
'x+1/2, y+1/2, z'
'-x+1/2, y+1/2, -z+1/2'
'-x, -y, -z'
'x, -y, z-1/2'
'-x+1/2, -y+1/2, -z'
'x+1/2, -y+1/2, z-1/2'

loop_
_atom_site_aniso_label
_atom_site_aniso_U_11
_atom_site_aniso_U_22
_atom_site_aniso_U_33
_atom_site_aniso_U_12
_atom_site_aniso_U_13
_atom_site_aniso_U_23
P1A 0.0101(3) 0.0111(2) 0.0096(2) -0.0014(2) 0.00180(14) -0.00064(13)
P2B 0.0108(3) 0.0099(2) 0.0101(2) 0.0012(2) 0.0014(2) -0.00039(13)
O1A 0.0142(9) 0.0154(5) 0.0111(5) -0.0035(5) 0.0028(4) -0.0017(4)
O2A 0.0244(10) 0.0113(5) 0.0148(5) -0.0005(5) 0.0085(5) 0.0009(4)
O3A 0.0116(9) 0.0170(6) 0.0168(5) 0.0002(5) 0.0007(5) -0.0028(4)
O4A 0.0122(9) 0.0230(6) 0.0121(5) 0.0003(5) 0.0013(5) -0.0047(4)
O5A 0.051(2) 0.100(5) 0.026(2) -0.051(3) -0.016(2) 0.024(2)
O6A 0.0241(12) 0.0350(8) 0.0202(6) -0.0150(7) 0.0011(6) 0.0074(6)
O1B 0.0183(9) 0.0116(5) 0.0197(6) -0.0008(5) -0.0027(5) 0.0002(4)
O2B 0.0226(10) 0.0110(5) 0.0201(6) 0.0009(5) 0.0109(5) -0.0015(4)
O3B 0.0198(9) 0.0143(5) 0.0113(5) 0.0049(5) 0.0030(5) 0.0018(4)
O4B 0.0138(9) 0.0212(6) 0.0139(6) -0.0003(5) 0.0004(5) 0.0075(5)
O5B 0.0151(10) 0.0167(6) 0.0269(7) -0.0018(6) 0.0085(6) -0.0025(5)
O6B 0.0192(10) 0.0122(5) 0.0250(6) 0.0001(5) 0.0065(5) -0.0043(5)
C1A 0.0233(14) 0.0175(8) 0.0167(8) -0.0016(8) 0.0019(7) 0.0029(6)
C2A 0.0162(14) 0.0175(8) 0.0151(7) -0.0015(8) 0.0007(7) 0.0058(6)
C1B 0.0168(13) 0.0135(7) 0.0116(7) 0.0011(7) 0.0020(6) -0.0010(5)
C2B 0.0161(14) 0.0116(7) 0.0208(8) -0.0020(7) 0.0056(7) -0.0039(6)
N1 0.0126(12) 0.0175(7) 0.0146(7) -0.0003(7) 0.0006(6) 0.0007(5)
N2 0.0152(13) 0.0146(7) 0.0173(7) -0.0009(6) 0.0017(6) 0.0019(5)
N3 0.0145(11) 0.0133(6) 0.0162(7) -0.0004(6) 0.0006(6) -0.0001(5)

loop_
_atom_site_label
_atom_site_occupancy
_atom_site_fract_x
_atom_site_fract_y
_atom_site_fract_z
_atom_site_U_iso_or_equiv
_atom_site_thermal_displace_type
_atom_site_calc_flag
_atom_site_refinement_flags
_atom_site_type_symbol
P1A 1 0.30724(3) 0.47464(4) 0.50926(2) 0.01021(12) Uani d . P
P2B 1 0.65226(3) 0.62067(4) 0.74688(2) 0.01026(13) Uani d . P
O1A 1 0.26178(8) 0.45342(13) 0.58210(7) 0.0135(3) Uani d . O
O2A 1 0.31022(9) 0.63896(13) 0.49775(7) 0.0166(3) Uani d . O
O3A 1 0.38590(8) 0.41646(14) 0.51448(7) 0.0151(3) Uani d . O
O4A 1 0.26113(9) 0.41659(14) 0.43415(8) 0.0157(3) Uani d . O
O5A* 0.86(3) 0.4464(4) 0.7715(11) 0.4900(3) 0.060(3) Uani d P O
O51A* 0.14(3) 0.4580(8) 0.7250(12) 0.4679(12) 0.012(5) Uiso d P O
O6A 1 0.42020(11) 0.8288(2) 0.36168(8) 0.0265(4) Uani d . O
O1B 1 0.60642(9) 0.49061(12) 0.74115(8) 0.0167(3) Uani d . O
O2B 1 0.61020(9) 0.71744(13) 0.80673(8) 0.0176(3) Uani d . O
O3B 1 0.66522(8) 0.69726(13) 0.67016(7) 0.0150(3) Uani d . O
O4B 1 0.73337(9) 0.59269(14) 0.78742(8) 0.0163(3) Uani d . O
O5B 1 0.49254(9) 0.85572(14) 0.84931(8) 0.0193(3) Uani d . O
O6B 1 0.55373(9) 1.05722(13) 0.86077(8) 0.0186(3) Uani d . O
C1A 1 0.40623(13) 0.7659(2) 0.42908(11) 0.0191(5) Uani d . C
C2A 1 0.33024(12) 0.6986(2) 0.42379(10) 0.0163(4) Uani d . C
C1B 1 0.54921(12) 0.9273(2) 0.84344(9) 0.0139(4) Uani d . C
C2B 1 0.62053(13) 0.8636(2) 0.81327(11) 0.0160(4) Uani d . C
N1 1 0.49669(11) 0.5606(2) 0.89036(9) 0.0149(5) Uani d . N
N2 1 0.39028(12) 0.1309(2) 0.46957(10) 0.0157(4) Uani d . N
N3 1 0.34012(11) 0.2466(2) 0.69334(9) 0.0147(4) Uani d . N
H4A 1 0.2836(23) 0.3849(41) 0.4006(23) 0.062(11) Uiso d . H
H6A 1 0.4628(21) 0.8654(36) 0.3646(19) 0.045(10) Uiso d . H
H4B 1 0.7341(18) 0.5537(33) 0.8248(19) 0.038(8) Uiso d . H
H2A 1 0.3278(15) 0.6325(26) 0.3802(14) 0.021(6) Uiso d . H
H20A 1 0.2915(17) 0.7651(30) 0.4102(17) 0.032(7) Uiso d . H
H2B 1 0.6631(15) 0.8846(25) 0.8494(15) 0.017(6) Uiso d . H
H20B 1 0.6314(16) 0.9080(28) 0.7631(16) 0.029(7) Uiso d . H
H11 1 0.4627(16) 0.5610(27) 0.9249(16) 0.023(6) Uiso d . H
H12 1 0.4781(17) 0.5169(30) 0.8531(17) 0.030(7) Uiso d . H
H13 1 0.5076(15) 0.6483(29) 0.8733(15) 0.023(6) Uiso d . H
H14 1 0.5343(16) 0.5108(28) 0.9083(15) 0.018(6) Uiso d . H
H21 1 0.4065(16) 0.0844(30) 0.5137(17) 0.027(7) Uiso d . H
H22 1 0.4220(21) 0.1318(40) 0.4275(23) 0.060(11) Uiso d . H
H23 1 0.3892(16) 0.2122(33) 0.4845(17) 0.029(7) Uiso d . H
H24 1 0.3423(18) 0.1034(27) 0.4563(15) 0.020(6) Uiso d . H
H31 1 0.3144(19) 0.2730(30) 0.6536(18) 0.033(8) Uiso d . H
H32 1 0.3132(15) 0.2016(27) 0.7288(14) 0.019(6) Uiso d . H
H33 1 0.3592(19) 0.3193(37) 0.7197(19) 0.048(9) Uiso d . H
H34 1 0.3731(16) 0.1816(31) 0.6724(15) 0.029(7) Uiso d . H

loop_
_atom_type_symbol
_atom_type_description
_atom_type_scat_dispersion_real
_atom_type_scat_dispersion_imag
_atom_type_scat_source
C C 0.0033 0.0016 'International Tables Vol C Tables 4.2.6.8 and 6.1.1.4'
H H 0.0000 0.0000 'International Tables Vol C Tables 4.2.6.8 and 6.1.1.4'
N N 0.0061 0.0033 'International Tables Vol C Tables 4.2.6.8 and 6.1.1.4'
O O 0.0106 0.0060 'International Tables Vol C Tables 4.2.6.8 and 6.1.1.4'
P P 0.1023 0.0942 'International Tables Vol C Tables 4.2.6.8 and 6.1.1.4'

loop_
_geom_angle_atom_site_label_1
_geom_angle_atom_site_label_2
_geom_angle_atom_site_label_3
_geom_angle
_geom_angle_publ_flag
O1A P1A O2A 104.70(10) no
O1A P1A O3A 116.10(10) no
O1A P1A O4A 108.40(10) no
O2A P1A O3A 109.90(10) no
O2A P1A O4A 106.20(10) no
O3A P1A O4A 110.90(10) no
C2A O2A P1A 121.1(2) no
O2A C2A C1A 113.1(2) no
O5A C1A O6A 124.5(3) no
O5A C1A C2A 123.9(3) no
O6A C1A C2A 111.3(2) no
O1B P2B O2B 105.10(10) no
O1B P2B O3B 117.80(10) no
O1B P2B O4B 111.40(10) no
O2B P2B O4B 106.40(10) no
O2B P2B O3B 110.20(10) no
O3B P2B O4B 105.50(10) no
C2B O2B P2B 124.6(2) no
O2B C2B C1B 108.6(2) no
O5B C1B O6B 124.8(2) no
O5B C1B C2B 120.1(2) no
O6B C1B C2B 115.2(2) no
P1A O4A H4A 117.(3) ?
C1A O6A H6A 111.(2) ?
C2B O2B N1 124.25(12) ?
P2B O4B H4B 115.(3) ?
C1B O5B N1 123.69(13) ?
O5A1 C1A O6A 116.8(7) ?
O5A1 C1A C2A 124.7(6) ?
O2A C2A H2A 112.4(15) ?
C1A C2A H2A 109.5(16) ?
O2A C2A H20A 105.3(18) ?
C1A C2A H20A 110.9(18) ?
H2A C2A H20A 105.(2) ?
O2B C2B H2B 110.5(15) ?
C1B C2B H2B 110.5(15) ?
O2B C2B H20B 113.7(16) ?
C1B C2B H20B 108.5(17) ?
H2B C2B H20B 105.(2) ?
H11 N1 H12 104.(3) ?
H11 N1 H13 112.(2) ?
H12 N1 H13 109.(3) ?
H11 N1 H14 109.(3) ?
H12 N1 H14 105.(3) ?
H13 N1 H14 117.(2) ?
H21 N2 H22 117.(3) ?
H21 N2 H23 104.(3) ?
H22 N2 H23 104.(3) ?
H21 N2 H24 108.(2) ?
H22 N2 H24 115.(3) ?
H23 N2 H24 108.(3) ?
H31 N3 H32 113.(3) ?
H31 N3 H33 110.(3) ?
H32 N3 H33 105.(3) ?
H31 N3 H34 104.(3) ?
H32 N3 H34 107.(2) ?
H33 N3 H34 119.(3) ?

loop_
_geom_bond_atom_site_label_1
_geom_bond_atom_site_label_2
_geom_bond_distance
_geom_bond_publ_flag
P1A O1A 1.506(2) no
P1A O2A 1.594(2) no
P1A O3A 1.501(2) no
P1A O4A 1.558(2) no
O2A C2A 1.420(2) no
O5A C1A 1.207(3) no
O6A C1A 1.309(2) no
C1A C2A 1.493(3) no
P2B O1B 1.493(2) no
P2B O2B 1.580(2) no
P2B O3B 1.502(2) no
P2B O4B 1.577(2) no
O2B C2B 1.422(2) no
O5B C1B 1.227(3) no
O6B C1B 1.285(2) no
C1B C2B 1.516(3) no
O4A H4A 0.77(4) ?
O5A O51A 0.622(9) ?
O51A C1A 1.16(2) ?
O6A H6A 0.83(4) ?
O4B H4B 0.73(3) ?
C2A H2A 0.96(2) ?
C2A H20A 0.96(3) ?
C2B H2B 0.96(3) ?
C2B H20B 0.97(3) ?
N1 H11 0.86(3) ?
N1 H12 0.80(3) ?
N1 H13 0.91(3) ?
N1 H14 0.86(3) ?
N2 H21 0.89(3) ?
N2 H22 0.92(4) ?
N2 H23 0.82(3) ?
N2 H24 0.91(3) ?
N3 H31 0.82(3) ?
N3 H32 0.89(3) ?
N3 H33 0.88(4) ?
N3 H34 0.94(3) ?

loop_
_geom_contact_atom_site_label_1
_geom_contact_atom_site_label_2
_geom_contact_distance
_geom_contact_site_symmetry_2
_geom_contact_publ_flag
O1A N3 3.005(2) . no
O3A N2 2.851(2) . ?
O4A O3B 2.483(2) 5_666 ?
O6A O6B 2.611(2) 6_575 ?
O2B N1 2.929(2) . ?
O4B O1A 2.548(2) 2_656 ?
O5B N1 2.922(2) . ?
N1 O1B 2.852(2) 2_656 ?
N1 O3A 2.898(2) 2_656 ?
N1 O3A 2.936(3) 6_566 ?
N2 O5B 2.776(3) 6_565 ?
N2 O1A 2.900(3) 7_556 ?
N2 O6B 3.023(2) 2_646 ?
N3 O1B 2.737(2) 2_656 ?
N3 O6B 2.804(2) 2_646 ?
N3 O4B 2.924(2) 3_445 ?

loop_
_geom_torsion_atom_site_label_1
_geom_torsion_atom_site_label_2
_geom_torsion_atom_site_label_3
_geom_torsion_atom_site_label_4
_geom_torsion
O1A P1A O2A C2A -162.8(2)
O3A P1A O2A C2A 71.8(2)
O4A P1A O2A C2A -48.2(2)
P1A O2A C2A C1A -109.0(2)
O5A C1A C2A O2A -1.1(8)
O6A C1A C2A O2A -175.1(2)
O1B P2B O2B C2B -161.6(2)
O3B P2B O2B C2B -33.8(2)
O4B P2B O2B C2B 80.2(2)
P2B O2B C2B C1B 153.4(2)
O5B C1B C2B O2B -7.9(3)
O6B C1B C2B O2B 172.5(2)
